data_4064882
loop_
_publ_author_name
'Brunner, Henri'
'Ike, Hayato'
'Muschiol, Manfred'
'Tsuno, Takashi'
'Koyama, Kazuhiro'
'Kurosawa, Takaki'
'Zabel, Manfred'

_publ_section_title
;
 Diastereomer Ratio of Products as a Mechanistic Probe in Epimerization
 and Ligand Exchange of Chiral-at-Metal [CpFe(Prophos)NCMe]X (X = I, PF6)
;
_journal_issue 13
_journal_name_full Organometallics
_journal_page_first 3666
_journal_paper_doi 10.1021/om2003893
_journal_volume 30
_journal_year 2011
_chemical_absolute_configuration rm
_chemical_compound_source 'synthesis as described'
_chemical_formula_moiety 'C37 H40 Fe O3 P3, I'
_chemical_formula_sum 'C37 H40 Fe I O3 P3'
_chemical_formula_weight 808.35
_chemical_name_systematic
;
 ?
;
_space_group_IT_number 19
_symmetry_cell_setting orthorhombic
_symmetry_Int_Tables_number 19
_symmetry_space_group_name_Hall 'P 2ac 2ab'
_symmetry_space_group_name_H-M 'P 21 21 21'
_atom_sites_solution_hydrogens geom
_atom_sites_solution_primary direct
_atom_sites_solution_secondary difmap
_cell_angle_alpha 90
_cell_angle_beta 90
_cell_angle_gamma 90
_cell_formula_units_Z 4
_cell_length_a 9.7854(19)
_cell_length_b 16.627(3)
_cell_length_c 21.026(5)
_cell_measurement_reflns_used 20429
_cell_measurement_temperature 173(2)
_cell_measurement_theta_max 55.08
_cell_measurement_theta_min 6.19
_cell_measurement_wavelength 0.71073
_cell_volume 3421.0(12)
_computing_molecular_graphics 'Ortep-3 for Windows (Farrugia, 1997)'
_computing_publication_material 'WinGX publication routines (Farrugia, 1999)'
_computing_structure_refinement 'SHELXL-97 (Sheldrick, 2008)'
_computing_structure_solution 'DIRDIF08 (Beurskens et al, 2008)'
_diffrn_ambient_temperature 173(2)
_diffrn_measured_fraction_theta_full 0.991
_diffrn_measured_fraction_theta_max 0.991
_diffrn_measurement_device_type 'Rigaku RAXIS-RAPID'
_diffrn_measurement_method \w
_diffrn_radiation_monochromator graphite
_diffrn_radiation_probe x-ray
_diffrn_radiation_source 'fine-focus sealed tube'
_diffrn_radiation_type MoK\a
_diffrn_radiation_wavelength 0.71073
_diffrn_reflns_av_R_equivalents 0.157
_diffrn_reflns_av_unetI/netI 0.1345
_diffrn_reflns_limit_h_max 12
_diffrn_reflns_limit_h_min -11
_diffrn_reflns_limit_k_max 21
_diffrn_reflns_limit_k_min -21
_diffrn_reflns_limit_l_max 27
_diffrn_reflns_limit_l_min -27
_diffrn_reflns_number 32732
_diffrn_reflns_theta_full 27.47
_diffrn_reflns_theta_max 27.47
_diffrn_reflns_theta_min 3.1
_exptl_absorpt_coefficient_mu 1.52
_exptl_absorpt_correction_T_max 0.9702
_exptl_absorpt_correction_T_min 0.7509
_exptl_absorpt_correction_type multi-scan
_exptl_crystal_colour yellow
_exptl_crystal_density_diffrn 1.569
_exptl_crystal_density_method 'not measured'
_exptl_crystal_description prism
_exptl_crystal_F_000 1640
_exptl_crystal_size_max 0.20
_exptl_crystal_size_mid 0.11
_exptl_crystal_size_min 0.02
_refine_diff_density_max 0.577
_refine_diff_density_min -0.658
_refine_diff_density_rms 0.119
_refine_ls_abs_structure_details 'Flack H D (1983), Acta Cryst. A39, 876-881'
_refine_ls_abs_structure_Flack -0.01(3)
_refine_ls_extinction_method none
_refine_ls_goodness_of_fit_ref 1.029
_refine_ls_hydrogen_treatment constr
_refine_ls_matrix_type full
_refine_ls_number_parameters 406
_refine_ls_number_reflns 7736
_refine_ls_number_restraints 0
_refine_ls_restrained_S_all 1.029
_refine_ls_R_factor_all 0.125
_refine_ls_R_factor_gt 0.0713
_refine_ls_shift/su_max 0.007
_refine_ls_shift/su_mean 0.001
_refine_ls_structure_factor_coef Fsqd
_refine_ls_weighting_details 'calc w=1/[\s^2^(Fo^2^)+(0.0193P)^2^+2.3685P] where P=(Fo^2^+2Fc^2^)/3'
_refine_ls_weighting_scheme calc
_refine_ls_wR_factor_gt 0.0931
_refine_ls_wR_factor_ref 0.1059
_reflns_number_gt 4902
_reflns_number_total 7736
_reflns_threshold_expression >2\s(I)
_cod_data_source_file om2003893_si_002.cif
_cod_data_source_block (SFe,RC)[CpFe(Prophos)P(OCH2)3CMe]I
_cod_database_code 4064882

loop_
_symmetry_equiv_pos_as_xyz
'x, y, z'
'x+1/2, -y+1/2, -z'
'-x, y+1/2, -z+1/2'
'-x+1/2, -y, z+1/2'

loop_
_atom_site_label
_atom_site_type_symbol
_atom_site_fract_x
_atom_site_fract_y
_atom_site_fract_z
_atom_site_U_iso_or_equiv
_atom_site_adp_type
_atom_site_occupancy
_atom_site_symmetry_multiplicity
_atom_site_calc_flag
_atom_site_refinement_flags
I1 I 0.02481(5) 0.00877(3) 0.19168(3) 0.04871(18) Uani 1 1 d .
Fe2 Fe -0.53101(8) -0.00066(5) -0.00158(4) 0.01752(19) Uani 1 1 d .
P1 P -0.3589(2) 0.08562(9) -0.00316(11) 0.0174(4) Uani 1 1 d .
P2 P -0.3791(2) -0.09737(9) -0.01484(10) 0.0186(5) Uani 1 1 d .
P3 P -0.52154(16) -0.00385(10) 0.09867(7) 0.0186(3) Uani 1 1 d .
O6 O -0.5921(5) 0.0704(2) 0.1338(2) 0.0216(13) Uani 1 1 d .
O7 O -0.5953(6) -0.0777(2) 0.1338(2) 0.0230(14) Uani 1 1 d .
O8 O -0.3717(4) -0.0050(3) 0.12996(18) 0.0235(10) Uani 1 1 d .
C10 C -0.3358(8) 0.2318(4) -0.0719(4) 0.0221(18) Uani 1 1 d .
H10 H -0.3304 0.2571 -0.0326 0.027 Uiso 1 1 calc R
C22 C -0.4721(11) -0.2154(3) 0.0667(4) 0.033(2) Uani 1 1 d .
H22 H -0.5524 -0.2097 0.0434 0.04 Uiso 1 1 calc R
C15 C -0.3496(8) 0.1605(3) 0.0597(4) 0.0142(17) Uani 1 1 d .
C19 C -0.4577(10) 0.2654(4) 0.1206(4) 0.031(2) Uani 1 1 d .
H19 H -0.5353 0.2953 0.1301 0.037 Uiso 1 1 calc R
C7 C -0.2123(7) -0.0515(3) -0.0293(4) 0.0182(16) Uani 1 1 d .
H7A H -0.1416 -0.0877 -0.0143 0.022 Uiso 1 1 calc R
H7B H -0.2 -0.0445 -0.0747 0.022 Uiso 1 1 calc R
C17 C -0.2266(10) 0.2324(4) 0.1426(4) 0.028(2) Uani 1 1 d .
H17 H -0.1466 0.2413 0.1655 0.033 Uiso 1 1 calc R
C16 C -0.2322(8) 0.1734(4) 0.0968(4) 0.024(2) Uani 1 1 d .
H16 H -0.156 0.1411 0.0902 0.028 Uiso 1 1 calc R
C11 C -0.3346(8) 0.2777(4) -0.1269(4) 0.026(2) Uani 1 1 d .
H11 H -0.3292 0.3334 -0.124 0.031 Uiso 1 1 calc R
C27 C -0.3849(7) -0.1652(3) -0.0833(4) 0.0168(17) Uani 1 1 d .
C12 C -0.3412(7) 0.2415(3) -0.1856(4) 0.0226(18) Uani 1 1 d .
H12 H -0.3416 0.2729 -0.2222 0.027 Uiso 1 1 calc R
C18 C -0.3416(10) 0.2780(4) 0.1541(4) 0.034(2) Uani 1 1 d .
H18 H -0.3394 0.3178 0.1852 0.041 Uiso 1 1 calc R
C24 C -0.3519(10) -0.2765(4) 0.1513(5) 0.039(3) Uani 1 1 d .
H24 H -0.3487 -0.3122 0.1853 0.047 Uiso 1 1 calc R
C8 C -0.0702(7) 0.0747(4) -0.0231(4) 0.0266(18) Uani 1 1 d .
H8A H -0.0596 0.1251 -0.0014 0.04 Uiso 1 1 calc R
H8B H -0.0832 0.0843 -0.0677 0.04 Uiso 1 1 calc R
H8C H 0.0102 0.0425 -0.0169 0.04 Uiso 1 1 calc R
C31 C -0.3637(8) -0.2982(4) -0.1312(4) 0.024(2) Uani 1 1 d .
H31 H -0.3533 -0.3535 -0.1268 0.029 Uiso 1 1 calc R
C13 C -0.3472(7) 0.1591(4) -0.1903(4) 0.0270(18) Uani 1 1 d .
H13 H -0.3484 0.1344 -0.23 0.032 Uiso 1 1 calc R
C23 C -0.4700(10) -0.2699(4) 0.1156(4) 0.036(2) Uani 1 1 d .
H23 H -0.5459 -0.3017 0.1244 0.043 Uiso 1 1 calc R
C6 C -0.1952(7) 0.0300(3) 0.0037(4) 0.0203(17) Uani 1 1 d .
H6 H -0.1785 0.0199 0.0489 0.024 Uiso 1 1 calc R
C25 C -0.2393(10) -0.2308(4) 0.1369(5) 0.035(3) Uani 1 1 d .
H25 H -0.1598 -0.2364 0.1607 0.042 Uiso 1 1 calc R
C9 C -0.3449(7) 0.1484(3) -0.0747(3) 0.0147(16) Uani 1 1 d .
C30 C -0.3748(8) -0.2652(4) -0.1904(5) 0.033(2) Uani 1 1 d .
H30 H -0.3706 -0.2979 -0.2263 0.04 Uiso 1 1 calc R
C21 C -0.3616(9) -0.1687(4) 0.0503(4) 0.0229(19) Uani 1 1 d .
C28 C -0.3962(8) -0.1348(4) -0.1447(4) 0.029(2) Uani 1 1 d .
H28 H -0.4067 -0.0797 -0.1502 0.035 Uiso 1 1 calc R
C5 C -0.7236(9) 0.0517(4) 0.0029(5) 0.035(2) Uani 1 1 d .
H5 H -0.7529 0.0858 0.0351 0.042 Uiso 1 1 calc R
C29 C -0.3925(8) -0.1830(3) -0.1968(4) 0.0297(19) Uani 1 1 d .
H29 H -0.4018 -0.1606 -0.2371 0.036 Uiso 1 1 calc R
C35 C -0.5811(9) 0.0722(3) 0.2026(4) 0.026(2) Uani 1 1 d .
H35A H -0.6717 0.0757 0.2211 0.031 Uiso 1 1 calc R
H35B H -0.5302 0.1195 0.2155 0.031 Uiso 1 1 calc R
C20 C -0.4631(9) 0.2081(3) 0.0718(4) 0.0251(19) Uani 1 1 d .
H20 H -0.5421 0.202 0.0478 0.03 Uiso 1 1 calc R
C2 C -0.6329(6) 0.0072(6) -0.0889(3) 0.0414(19) Uani 1 1 d .
H2 H -0.5898 0.0065 -0.1283 0.05 Uiso 1 1 calc R
C32 C -0.3680(8) -0.2492(4) -0.0772(4) 0.027(2) Uani 1 1 d .
H32 H -0.3596 -0.272 -0.037 0.033 Uiso 1 1 calc R
C26 C -0.2432(9) -0.1755(4) 0.0863(4) 0.027(2) Uani 1 1 d .
H26 H -0.1674 -0.1439 0.0771 0.032 Uiso 1 1 calc R
C14 C -0.3515(8) 0.1127(4) -0.1351(4) 0.0234(19) Uani 1 1 d .
H14 H -0.359 0.0571 -0.1384 0.028 Uiso 1 1 calc R
C34 C -0.3666(6) -0.0052(5) 0.1992(3) 0.0319(16) Uani 1 1 d .
H34A H -0.3154 0.0412 0.2138 0.038 Uiso 1 1 calc R
H34B H -0.3195 -0.0532 0.2136 0.038 Uiso 1 1 calc R
C3 C -0.6803(10) -0.0602(5) -0.0557(5) 0.046(3) Uani 1 1 d .
H3 H -0.6761 -0.1133 -0.0694 0.055 Uiso 1 1 calc R
C33 C -0.5892(9) -0.0762(4) 0.2032(4) 0.029(2) Uani 1 1 d .
H33A H -0.5458 -0.1251 0.2182 0.035 Uiso 1 1 calc R
H33B H -0.6813 -0.0747 0.2201 0.035 Uiso 1 1 calc R
C36 C -0.5092(6) -0.0032(4) 0.2276(3) 0.0267(15) Uani 1 1 d .
C4 C -0.7353(8) -0.0332(4) 0.0023(5) 0.036(2) Uani 1 1 d .
H4 H -0.7724 -0.0651 0.0342 0.044 Uiso 1 1 calc R
C1 C -0.6609(9) 0.0748(5) -0.0532(5) 0.038(2) Uani 1 1 d .
H1 H -0.6408 0.1275 -0.0649 0.045 Uiso 1 1 calc R
C37 C -0.5010(7) -0.0029(4) 0.2991(3) 0.0416(18) Uani 1 1 d .
H37A H -0.451 0.0435 0.313 0.062 Uiso 1 1 calc R
H37B H -0.4553 -0.0507 0.3133 0.062 Uiso 1 1 calc R
H37C H -0.5916 -0.0014 0.3165 0.062 Uiso 1 1 calc R

loop_
_atom_site_aniso_label
_atom_site_aniso_U_11
_atom_site_aniso_U_22
_atom_site_aniso_U_33
_atom_site_aniso_U_23
_atom_site_aniso_U_13
_atom_site_aniso_U_12
I1 0.0304(3) 0.0281(2) 0.0876(4) 0.0003(3) 0.0130(3) 0.0017(2)
Fe2 0.0151(4) 0.0190(4) 0.0185(5) -0.0001(5) -0.0013(4) 0.0001(5)
P1 0.0184(11) 0.0179(8) 0.0158(11) 0.0004(8) -0.0019(9) 0.0008(7)
P2 0.0197(12) 0.0166(8) 0.0194(13) 0.0014(7) 0.0009(9) 0.0006(7)
P3 0.0171(8) 0.0197(7) 0.0189(9) 0.0001(9) 0.0007(7) 0.0003(10)
O6 0.023(3) 0.024(2) 0.019(3) 0.000(2) 0.003(3) 0.004(2)
O7 0.029(4) 0.022(2) 0.018(3) 0.001(2) 0.005(3) -0.011(2)
O8 0.022(2) 0.032(2) 0.016(2) -0.002(3) -0.0021(18) -0.001(3)
C10 0.025(5) 0.025(4) 0.017(5) 0.000(3) 0.002(4) -0.001(3)
C22 0.039(5) 0.023(3) 0.037(6) 0.004(3) -0.009(5) -0.001(4)
C15 0.015(4) 0.019(3) 0.008(4) 0.004(3) -0.001(3) 0.000(3)
C19 0.036(6) 0.030(4) 0.027(6) -0.007(3) 0.017(5) 0.004(4)
C7 0.017(4) 0.022(3) 0.015(4) -0.003(3) 0.006(3) 0.005(3)
C17 0.042(6) 0.027(4) 0.014(5) 0.001(4) -0.017(5) -0.005(4)
C16 0.028(5) 0.024(4) 0.019(5) 0.002(3) -0.008(4) 0.001(3)
C11 0.032(5) 0.015(4) 0.031(6) 0.000(3) -0.003(4) -0.005(3)
C27 0.020(4) 0.012(3) 0.018(4) -0.005(3) -0.006(3) 0.003(3)
C12 0.023(4) 0.026(4) 0.018(5) 0.007(3) 0.005(4) -0.007(3)
C18 0.054(7) 0.028(4) 0.020(6) -0.002(4) 0.001(6) -0.007(4)
C24 0.055(7) 0.024(4) 0.038(7) 0.017(4) 0.005(6) 0.007(4)
C8 0.016(4) 0.029(4) 0.035(5) 0.005(3) 0.001(3) 0.000(3)
C31 0.034(5) 0.010(3) 0.029(5) -0.007(3) -0.007(4) 0.006(3)
C13 0.029(5) 0.035(4) 0.018(5) -0.004(4) -0.005(4) 0.006(3)
C23 0.031(5) 0.032(4) 0.044(7) 0.009(4) -0.002(6) -0.007(4)
C6 0.024(4) 0.022(3) 0.015(4) 0.005(3) -0.013(4) 0.000(3)
C25 0.037(6) 0.038(5) 0.030(7) 0.002(4) -0.003(5) 0.002(4)
C9 0.010(4) 0.022(3) 0.013(4) 0.005(3) 0.000(3) 0.006(3)
C30 0.045(6) 0.029(4) 0.026(5) -0.008(4) 0.005(5) 0.005(3)
C21 0.032(5) 0.019(3) 0.017(5) 0.000(3) -0.002(4) 0.005(3)
C28 0.040(5) 0.015(3) 0.032(6) 0.003(3) -0.002(4) 0.000(3)
C5 0.020(5) 0.038(4) 0.048(7) -0.015(5) -0.006(5) 0.011(3)
C29 0.045(5) 0.024(3) 0.020(5) -0.002(3) -0.002(4) 0.001(3)
C35 0.035(6) 0.025(3) 0.018(5) -0.007(3) 0.002(4) -0.001(3)
C20 0.022(5) 0.027(3) 0.026(5) 0.000(3) -0.002(5) -0.004(4)
C2 0.020(4) 0.081(6) 0.023(4) -0.008(6) -0.007(3) 0.014(5)
C32 0.033(5) 0.025(4) 0.024(5) 0.000(3) -0.007(4) 0.010(3)
C26 0.032(6) 0.026(4) 0.022(6) 0.006(3) 0.002(4) 0.004(3)
C14 0.036(5) 0.020(3) 0.015(4) -0.004(3) -0.001(4) -0.005(3)
C34 0.029(4) 0.054(4) 0.012(4) 0.000(5) -0.005(3) 0.000(4)
C3 0.036(6) 0.035(5) 0.067(9) -0.021(5) -0.023(6) 0.009(4)
C33 0.046(6) 0.034(4) 0.008(5) 0.005(3) 0.008(5) 0.003(3)
C36 0.022(4) 0.031(3) 0.026(4) -0.001(4) 0.000(3) -0.001(4)
C4 0.022(5) 0.051(5) 0.036(6) 0.020(4) -0.007(5) -0.008(3)
C1 0.016(5) 0.041(5) 0.057(7) 0.014(5) -0.022(5) 0.005(4)
C37 0.043(5) 0.051(4) 0.030(4) -0.004(5) 0.001(4) 0.002(5)

loop_
_atom_type_symbol
_atom_type_description
_atom_type_scat_dispersion_real
_atom_type_scat_dispersion_imag
_atom_type_scat_source
C C 0.0033 0.0016 'International Tables Vol C Tables 4.2.6.8 and 6.1.1.4'
H H 0 0 'International Tables Vol C Tables 4.2.6.8 and 6.1.1.4'
Fe Fe 0.3463 0.8444 'International Tables Vol C Tables 4.2.6.8 and 6.1.1.4'
I I -0.4742 1.8119 'International Tables Vol C Tables 4.2.6.8 and 6.1.1.4'
O O 0.0106 0.006 'International Tables Vol C Tables 4.2.6.8 and 6.1.1.4'
P P 0.1023 0.0942 'International Tables Vol C Tables 4.2.6.8 and 6.1.1.4'

loop_
_geom_angle_atom_site_label_1
_geom_angle_atom_site_label_2
_geom_angle_atom_site_label_3
_geom_angle
C4 Fe2 C5 39.9(2)
C4 Fe2 C1 65.9(3)
C5 Fe2 C1 38.8(4)
C4 Fe2 C2 65.9(3)
C5 Fe2 C2 65.3(3)
C1 Fe2 C2 38.5(3)
C4 Fe2 C3 39.4(4)
C5 Fe2 C3 65.9(3)
C1 Fe2 C3 65.1(3)
C2 Fe2 C3 39.0(3)
C4 Fe2 P3 89.8(3)
C5 Fe2 P3 90.3(3)
C1 Fe2 P3 124.1(3)
C2 Fe2 P3 153.97(19)
C3 Fe2 P3 124.0(3)
C4 Fe2 P2 117.6(2)
C5 Fe2 P2 157.2(2)
C1 Fe2 P2 141.4(3)
C2 Fe2 P2 104.8(2)
C3 Fe2 P2 93.2(2)
P3 Fe2 P2 94.49(8)
C4 Fe2 P1 154.7(2)
C5 Fe2 P1 114.8(2)
C1 Fe2 P1 93.8(2)
C2 Fe2 P1 108.0(2)
C3 Fe2 P1 145.8(3)
P3 Fe2 P1 89.88(8)
P2 Fe2 P1 87.58(7)
C15 P1 C9 101.7(3)
C15 P1 C6 104.0(3)
C9 P1 C6 106.4(3)
C15 P1 Fe2 118.1(3)
C9 P1 Fe2 115.9(2)
C6 P1 Fe2 109.43(19)
C21 P2 C7 108.2(4)
C21 P2 C27 101.2(3)
C7 P2 C27 98.9(3)
C21 P2 Fe2 116.3(3)
C7 P2 Fe2 108.6(2)
C27 P2 Fe2 121.8(2)
O6 P3 O7 100.6(2)
O6 P3 O8 102.4(3)
O7 P3 O8 102.3(3)
O6 P3 Fe2 115.1(2)
O7 P3 Fe2 117.4(2)
O8 P3 Fe2 116.69(16)
C35 O6 P3 116.4(4)
C33 O7 P3 115.4(4)
C34 O8 P3 116.1(3)
C11 C10 C9 121.0(7)
C23 C22 C21 123.3(9)
C20 C15 C16 117.7(7)
C20 C15 P1 118.9(6)
C16 C15 P1 123.3(6)
C18 C19 C20 121.2(8)
C6 C7 P2 113.1(5)
C16 C17 C18 118.8(8)
C17 C16 C15 122.0(8)
C12 C11 C10 120.6(6)
C28 C27 C32 116.9(7)
C28 C27 P2 120.6(5)
C32 C27 P2 122.3(6)
C11 C12 C13 120.1(7)
C19 C18 C17 120.6(8)
C25 C24 C23 120.5(8)
C30 C31 C32 120.3(6)
C12 C13 C14 119.5(8)
C22 C23 C24 118.2(8)
C7 C6 C8 110.4(6)
C7 C6 P1 108.2(5)
C8 C6 P1 114.7(4)
C24 C25 C26 120.5(9)
C10 C9 C14 117.5(6)
C10 C9 P1 122.5(6)
C14 C9 P1 119.9(5)
C31 C30 C29 119.7(8)
C22 C21 C26 118.2(7)
C22 C21 P2 118.8(7)
C26 C21 P2 122.9(6)
C29 C28 C27 122.3(6)
C1 C5 C4 107.8(10)
C1 C5 Fe2 71.1(5)
C4 C5 Fe2 69.8(5)
C28 C29 C30 120.4(8)
O6 C35 C36 111.1(5)
C15 C20 C19 119.5(8)
C1 C2 C3 108.4(7)
C1 C2 Fe2 70.6(5)
C3 C2 Fe2 70.7(5)
C31 C32 C27 120.3(7)
C21 C26 C25 119.3(8)
C13 C14 C9 121.2(6)
O8 C34 C36 111.2(5)
C2 C3 C4 107.7(7)
C2 C3 Fe2 70.3(5)
C4 C3 Fe2 69.3(5)
O7 C33 C36 111.6(6)
C37 C36 C34 110.2(5)
C37 C36 C35 111.4(6)
C34 C36 C35 107.8(6)
C37 C36 C33 111.3(6)
C34 C36 C33 108.6(6)
C35 C36 C33 107.4(5)
C3 C4 C5 107.2(10)
C3 C4 Fe2 71.4(5)
C5 C4 Fe2 70.3(6)
C2 C1 C5 109.0(7)
C2 C1 Fe2 70.9(4)
C5 C1 Fe2 70.2(5)

loop_
_geom_bond_atom_site_label_1
_geom_bond_atom_site_label_2
_geom_bond_distance
Fe2 C4 2.072(8)
Fe2 C5 2.078(8)
Fe2 C1 2.090(8)
Fe2 C2 2.093(6)
Fe2 C3 2.099(9)
Fe2 P3 2.1106(18)
Fe2 P2 2.208(2)
Fe2 P1 2.213(2)
P1 C15 1.818(7)
P1 C9 1.836(7)
P1 C6 1.855(7)
P2 C21 1.819(8)
P2 C7 1.827(7)
P2 C27 1.829(7)
P3 O6 1.596(5)
P3 O7 1.604(5)
P3 O8 1.607(4)
O6 C35 1.451(9)
O7 C33 1.459(9)
O8 C34 1.457(7)
C10 C11 1.384(11)
C10 C9 1.391(9)
C22 C23 1.371(10)
C22 C21 1.376(12)
C15 C20 1.388(11)
C15 C16 1.405(10)
C19 C18 1.353(12)
C19 C20 1.401(10)
C7 C6 1.531(8)
C17 C16 1.376(10)
C17 C18 1.379(12)
C11 C12 1.375(12)
C27 C28 1.390(10)
C27 C32 1.412(8)
C12 C13 1.376(8)
C24 C25 1.373(12)
C24 C23 1.383(12)
C8 C6 1.538(9)
C31 C30 1.364(12)
C31 C32 1.400(11)
C13 C14 1.393(10)
C25 C26 1.405(11)
C9 C14 1.404(10)
C30 C29 1.385(8)
C21 C26 1.389(11)
C28 C29 1.359(10)
C5 C1 1.384(13)
C5 C4 1.417(8)
C35 C36 1.530(9)
C2 C1 1.380(11)
C2 C3 1.400(12)
C34 C36 1.518(8)
C3 C4 1.405(13)
C33 C36 1.534(9)
C36 C37 1.505(8)
